data_4004034
loop_
_publ_author_name
'J\;edrzejowski, Damian'
'Pander, Marzena'
'Nitek, Wojciech'
'Bury, Wojciech'
'Matoga, Dariusz'

_publ_section_title
;
 Turning Flexibility into Rigidity: Stepwise Locking of Interpenetrating
 Networks in a MOF Crystal through Click Reaction
;
_journal_issue 18
_journal_name_full 'Chemistry of Materials'
_journal_page_first 7509
_journal_page_last 7517
_journal_paper_doi 10.1021/acs.chemmater.1c02451
_journal_volume 33
_journal_year 2021
_chemical_formula_moiety 'C14 H10 N4'
_chemical_formula_sum 'C14 H10 N4'
_chemical_formula_weight 234.26
_chemical_name_common DPT-eve
_space_group_IT_number 15
_space_group_name_Hall '-C 2yc'
_space_group_name_H-M_alt 'C 1 2/c 1'
_symmetry_cell_setting monoclinic
_symmetry_Int_Tables_number 15
_symmetry_space_group_name_Hall '-C 2yc'
_symmetry_space_group_name_H-M 'C 1 2/c 1'
_atom_sites_solution_hydrogens geom
_audit_creation_date 2020-12-09T00:16:26-00:00
_audit_creation_method 'WinGX routine CIF_UPDATE'
_audit_update_record
;
2021-02-25 deposited with the CCDC.	2021-05-27 downloaded from the CCDC.
;
_cell_angle_alpha 90
_cell_angle_beta 107.645(6)
_cell_angle_gamma 90
_cell_formula_units_Z 4
_cell_length_a 26.8453(16)
_cell_length_b 5.7386(3)
_cell_length_c 7.2490(4)
_cell_measurement_reflns_used 5692
_cell_measurement_temperature 100(2)
_cell_measurement_theta_max 70.477
_cell_measurement_theta_min 3.445
_cell_volume 1064.20(11)
_computing_cell_refinement 'CrysAlisPro 1.171.40.67a (Rigaku OD, 2019)'
_computing_data_collection 'CrysAlisPro 1.171.40.67a (Rigaku OD, 2019)'
_computing_data_reduction 'CrysAlisPro 1.171.40.67a (Rigaku OD, 2019)'
_computing_structure_refinement 'SHELXL-2018/3 (Sheldrick, 2018)'
_diffrn_ambient_environment N~2~
_diffrn_ambient_temperature 100(2)
_diffrn_detector 'Hybrid Pixel Array Detector'
_diffrn_detector_area_resol_mean 10
_diffrn_detector_type HyPix
_diffrn_measured_fraction_theta_full 1
_diffrn_measured_fraction_theta_max 0.976
_diffrn_measurement_device 'four-circle diffractometer'
_diffrn_measurement_device_type 'XtaLAB Synergy, Dualflex, HyPix'
_diffrn_measurement_method '\w scans'
_diffrn_orient_matrix_type 'CrysAlisPro convention (1999,Acta A55,543-557)'
_diffrn_orient_matrix_UB_11 -0.0046896
_diffrn_orient_matrix_UB_12 0.1055516
_diffrn_orient_matrix_UB_13 0.189467
_diffrn_orient_matrix_UB_21 -0.03171365
_diffrn_orient_matrix_UB_22 0.20505725
_diffrn_orient_matrix_UB_23 -0.1149164
_diffrn_orient_matrix_UB_31 -0.0509821
_diffrn_orient_matrix_UB_32 -0.137206
_diffrn_orient_matrix_UB_33 -0.0256577
_diffrn_radiation_monochromator mirror
_diffrn_radiation_probe x-ray
_diffrn_radiation_type CuK\a
_diffrn_radiation_wavelength 1.54184
_diffrn_reflns_av_R_equivalents 0.0484
_diffrn_reflns_av_unetI/netI 0.0213
_diffrn_reflns_Laue_measured_fraction_full 1
_diffrn_reflns_Laue_measured_fraction_max 0.976
_diffrn_reflns_limit_h_max 32
_diffrn_reflns_limit_h_min -32
_diffrn_reflns_limit_k_max 6
_diffrn_reflns_limit_k_min -7
_diffrn_reflns_limit_l_max 8
_diffrn_reflns_limit_l_min -8
_diffrn_reflns_number 8538
_diffrn_reflns_point_group_measured_fraction_full 1
_diffrn_reflns_point_group_measured_fraction_max 0.976
_diffrn_reflns_theta_full 67.684
_diffrn_reflns_theta_max 70.858
_diffrn_reflns_theta_min 3.455
_diffrn_source 'micro-focus sealed X-ray tube'
_diffrn_source_type 'PhotonJet (Cu) X-ray Source'
_exptl_absorpt_coefficient_mu 0.736
_exptl_absorpt_correction_T_max 1
_exptl_absorpt_correction_T_min 0.37
_exptl_absorpt_correction_type gaussian
_exptl_absorpt_process_details
;
        CrysAlisPro 1.171.40.67a (Rigaku Oxford Diffraction, 2019)
Numerical absorption correction based on gaussian integration over
                        a multifaceted crystal model
        Empirical absorption correction using spherical harmonics,
 implemented in SCALE3 ABSPACK scaling algorithm.
;
_exptl_crystal_colour 'clear colourless'
_exptl_crystal_density_diffrn 1.462
_exptl_crystal_description prism
_exptl_crystal_F_000 488
_exptl_crystal_size_max 0.463
_exptl_crystal_size_mid 0.16
_exptl_crystal_size_min 0.148
_refine_diff_density_max 0.228
_refine_diff_density_min -0.22
_refine_diff_density_rms 0.058
_refine_ls_extinction_coef 0.0087(11)
_refine_ls_extinction_expression Fc^*^=kFc[1+0.001xFc^2^\l^3^/sin(2\q)]^-1/4^
_refine_ls_extinction_method 'SHELXL-2018/3 (Sheldrick 2018)'
_refine_ls_goodness_of_fit_ref 1.067
_refine_ls_hydrogen_treatment constr
_refine_ls_matrix_type full
_refine_ls_number_parameters 83
_refine_ls_number_reflns 1003
_refine_ls_number_restraints 0
_refine_ls_restrained_S_all 1.067
_refine_ls_R_factor_all 0.0388
_refine_ls_R_factor_gt 0.038
_refine_ls_shift/su_max 0
_refine_ls_shift/su_mean 0
_refine_ls_structure_factor_coef Fsqd
_refine_ls_weighting_details 'w=1/[\s^2^(Fo^2^)+(0.0645P)^2^+0.6684P] where P=(Fo^2^+2Fc^2^)/3'
_refine_ls_weighting_scheme calc
_refine_ls_wR_factor_gt 0.1011
_refine_ls_wR_factor_ref 0.1027
_reflns_Friedel_coverage 0
_reflns_number_gt 982
_reflns_number_total 1003
_reflns_threshold_expression 'I > 2\s(I)'
_cod_data_source_file CCDC_2065043_dpt-eve.cif
_cod_data_source_block DPT-eve
_cod_original_sg_symbol_H-M 'C 2/c'
_cod_database_code 4004034
_shelx_estimated_absorpt_t_min 0.727
_shelx_estimated_absorpt_t_max 0.899
_shelx_shelxl_version_number 2018/3

loop_
_symmetry_equiv_pos_as_xyz
'x, y, z'
'-x, y, -z+1/2'
'x+1/2, y+1/2, z'
'-x+1/2, y+1/2, -z+1/2'
'-x, -y, -z'
'x, -y, z-1/2'
'-x+1/2, -y+1/2, -z'
'x+1/2, -y+1/2, z-1/2'

loop_
_atom_site_label
_atom_site_type_symbol
_atom_site_fract_x
_atom_site_fract_y
_atom_site_fract_z
_atom_site_U_iso_or_equiv
_atom_site_adp_type
_atom_site_occupancy
_atom_site_site_symmetry_order
_atom_site_calc_flag
_atom_site_refinement_flags_posn
_atom_site_refinement_flags_adp
_atom_site_refinement_flags_occupancy
_atom_site_disorder_assembly
_atom_site_disorder_group
N1 N 0.28935(3) 0.26255(16) 0.73779(13) 0.0176(3) Uani 1 1 d . . . . .
C2 C 0.32429(4) 0.43188(19) 0.81068(15) 0.0164(3) Uani 1 1 d . . . . .
H2 H 0.312573 0.56756 0.860205 0.02 Uiso 1 1 calc R U . . .
C3 C 0.37640(4) 0.42057(19) 0.81800(15) 0.0154(3) Uani 1 1 d . . . . .
H3 H 0.399533 0.545075 0.872173 0.018 Uiso 1 1 calc R U . . .
C4 C 0.39451(4) 0.22344(19) 0.74457(15) 0.0140(3) Uani 1 1 d . . . . .
C5 C 0.35838(4) 0.04743(19) 0.66708(15) 0.0157(3) Uani 1 1 d . . . . .
H5 H 0.368803 -0.089465 0.614922 0.019 Uiso 1 1 calc R U . . .
C6 C 0.30702(4) 0.07482(19) 0.66713(16) 0.0173(3) Uani 1 1 d . . . . .
H6 H 0.282956 -0.046819 0.613876 0.021 Uiso 1 1 calc R U . . .
C7 C 0.44976(4) 0.20389(18) 0.74733(15) 0.0142(3) Uani 1 1 d . . . . .
N8 N 0.47496(3) 0.40602(16) 0.74852(12) 0.0159(3) Uani 1 1 d . . . . .
C9 C 0.47443(4) -0.01223(19) 0.74846(14) 0.0156(3) Uani 1 1 d . . . . .
H9 H 0.456099 -0.154142 0.747112 0.019 Uiso 1 1 calc R U . . .

loop_
_atom_site_aniso_label
_atom_site_aniso_U_11
_atom_site_aniso_U_22
_atom_site_aniso_U_33
_atom_site_aniso_U_23
_atom_site_aniso_U_13
_atom_site_aniso_U_12
N1 0.0148(5) 0.0188(5) 0.0196(5) 0.0017(3) 0.0056(4) 0.0010(4)
C2 0.0175(6) 0.0146(6) 0.0174(5) 0.0009(4) 0.0058(4) 0.0022(4)
C3 0.0162(6) 0.0134(6) 0.0159(6) 0.0004(4) 0.0039(4) -0.0006(4)
C4 0.0145(6) 0.0140(6) 0.0130(5) 0.0026(4) 0.0034(4) 0.0005(4)
C5 0.0165(6) 0.0137(6) 0.0171(6) 0.0001(4) 0.0054(4) 0.0001(4)
C6 0.0155(6) 0.0168(6) 0.0187(6) 0.0003(4) 0.0039(4) -0.0022(4)
C7 0.0148(6) 0.0137(6) 0.0133(5) -0.0003(4) 0.0032(4) -0.0006(4)
N8 0.0125(5) 0.0141(6) 0.0210(5) -0.0002(3) 0.0048(4) -0.0004(3)
C9 0.0163(6) 0.0122(6) 0.0182(6) -0.0002(4) 0.0051(4) -0.0020(4)

loop_
_atom_type_symbol
_atom_type_description
_atom_type_scat_dispersion_real
_atom_type_scat_dispersion_imag
_atom_type_scat_source
C C 0.0181 0.0091 'International Tables Vol C Tables 4.2.6.8 and 6.1.1.4'
H H 0 0 'International Tables Vol C Tables 4.2.6.8 and 6.1.1.4'
N N 0.0311 0.018 'International Tables Vol C Tables 4.2.6.8 and 6.1.1.4'

loop_
_exptl_crystal_face_index_h
_exptl_crystal_face_index_k
_exptl_crystal_face_index_l
_exptl_crystal_face_perp_dist
-1 1 -1 0.0752
1 -1 1 0.0847
-1 0 1 0.0696
1 0 -1 0.0872
-1 -1 0 0.0678
1 1 0 0.0805
-1 1 1 0.0645
1 -1 -1 0.0846
-2 0 0 0.184
2 0 0 0.2217
-2 0 1 0.1204

loop_
_geom_angle_atom_site_label_1
_geom_angle_atom_site_label_2
_geom_angle_atom_site_label_3
_geom_angle
_geom_angle_site_symmetry_1
_geom_angle_site_symmetry_3
_geom_angle_publ_flag
C6 N1 C2 116.50(9) . . ?
N1 C2 C3 123.92(10) . . ?
N1 C2 H2 118 . . ?
C3 C2 H2 118 . . ?
C2 C3 C4 119.13(10) . . ?
C2 C3 H3 120.4 . . ?
C4 C3 H3 120.4 . . ?
C5 C4 C3 117.35(10) . . ?
C5 C4 C7 121.44(10) . . ?
C3 C4 C7 121.21(10) . . ?
C6 C5 C4 119.17(10) . . ?
C6 C5 H5 120.4 . . ?
C4 C5 H5 120.4 . . ?
N1 C6 C5 123.92(10) . . ?
N1 C6 H6 118 . . ?
C5 C6 H6 118 . . ?
N8 C7 C9 121.83(10) . . ?
N8 C7 C4 115.82(9) . . ?
C9 C7 C4 122.36(9) . . ?
N8 N8 C7 120.16(6) 2_656 . ?
C9 C9 C7 118.01(6) 2_656 . ?
C9 C9 H9 121 2_656 . ?
C7 C9 H9 121 . . ?

loop_
_geom_bond_atom_site_label_1
_geom_bond_atom_site_label_2
_geom_bond_distance
_geom_bond_site_symmetry_2
_geom_bond_publ_flag
N1 C6 1.3400(15) . ?
N1 C2 1.3427(15) . ?
C2 C3 1.3853(15) . ?
C2 H2 0.95 . ?
C3 C4 1.3986(15) . ?
C3 H3 0.95 . ?
C4 C5 1.3951(15) . ?
C4 C7 1.4815(16) . ?
C5 C6 1.3877(15) . ?
C5 H5 0.95 . ?
C6 H6 0.95 . ?
C7 N8 1.3416(14) . ?
C7 C9 1.4048(15) . ?
N8 N8 1.3380(17) 2_656 ?
C9 C9 1.366(2) 2_656 ?
C9 H9 0.95 . ?

loop_
_geom_torsion_atom_site_label_1
_geom_torsion_atom_site_label_2
_geom_torsion_atom_site_label_3
_geom_torsion_atom_site_label_4
_geom_torsion
_geom_torsion_site_symmetry_1
_geom_torsion_site_symmetry_2
_geom_torsion_site_symmetry_3
_geom_torsion_site_symmetry_4
_geom_torsion_publ_flag
C6 N1 C2 C3 -0.75(16) . . . . ?
N1 C2 C3 C4 0.51(16) . . . . ?
C2 C3 C4 C5 0.04(15) . . . . ?
C2 C3 C4 C7 179.42(9) . . . . ?
C3 C4 C5 C6 -0.30(15) . . . . ?
C7 C4 C5 C6 -179.68(9) . . . . ?
C2 N1 C6 C5 0.46(16) . . . . ?
C4 C5 C6 N1 0.05(16) . . . . ?
C5 C4 C7 N8 153.81(10) . . . . ?
C3 C4 C7 N8 -25.55(14) . . . . ?
C5 C4 C7 C9 -26.14(15) . . . . ?
C3 C4 C7 C9 154.51(11) . . . . ?
C9 C7 N8 N8 -0.21(18) . . . 2_656 ?
C4 C7 N8 N8 179.84(10) . . . 2_656 ?
N8 C7 C9 C9 0.23(18) . . . 2_656 ?
C4 C7 C9 C9 -179.83(11) . . . 2_656 ?
